data_7220708
loop_
_publ_author_name
'Yao, Ching-Fa'
'R. R, Rajawinslin.'
'Ichake, Sachin S.'
'Kavala, Veerababurao'
'Gawande, Sachin D.'
'Huang, Yi-Hsiang'
'Kuo, Chun-Wei'

_publ_section_title
;
 Iron/acetic acid mediated synthesis of 6,7-dihydrodibenzo [b,j] [1,7]
 phenanthroline derivatives via intramolecular reductive cylization
;
_journal_name_full 'RSC Adv.'
_journal_paper_doi 10.1039/C5RA06395G
_journal_year 2015
_chemical_formula_moiety 'C20 H13 Br N2'
_chemical_formula_sum 'C20 H13 Br N2'
_chemical_formula_weight 361.23
_chemical_name_systematic
;
 ?
;
_space_group_IT_number 7
_symmetry_cell_setting monoclinic
_symmetry_space_group_name_Hall 'P -2yac'
_symmetry_space_group_name_H-M 'P 1 n 1'
_atom_sites_solution_hydrogens geom
_atom_sites_solution_primary direct
_atom_sites_solution_secondary difmap
_audit_creation_method SHELXL-97
_audit_update_record
;
2015-03-06 deposited with the CCDC.
2015-06-05 downloaded from the CCDC.
;
_cell_angle_alpha 90.00
_cell_angle_beta 95.457(4)
_cell_angle_gamma 90.00
_cell_formula_units_Z 4
_cell_length_a 6.4502(5)
_cell_length_b 10.8097(8)
_cell_length_c 22.0781(17)
_cell_measurement_reflns_used 0
_cell_measurement_temperature 200(2)
_cell_measurement_theta_max 0
_cell_measurement_theta_min 0
_cell_volume 1532.4(2)
_computing_molecular_graphics 'Ortep-3 for Windows (Farrugia, 1997)'
_computing_publication_material 'WinGX publication routines (Farrugia, 1999)'
_computing_structure_refinement 'SHELXL-97 (Sheldrick, 1997)'
_computing_structure_solution 'SHELXS-86 (Sheldrick, 1986)'
_diffrn_ambient_temperature 200(2)
_diffrn_measured_fraction_theta_full 0.990
_diffrn_measured_fraction_theta_max 0.990
_diffrn_radiation_monochromator graphite
_diffrn_radiation_source 'fine-focus sealed tube'
_diffrn_radiation_type MoK\a
_diffrn_radiation_wavelength 0.71073
_diffrn_reflns_av_R_equivalents 0.0456
_diffrn_reflns_av_sigmaI/netI 0.0680
_diffrn_reflns_limit_h_max 6
_diffrn_reflns_limit_h_min -7
_diffrn_reflns_limit_k_max 12
_diffrn_reflns_limit_k_min -12
_diffrn_reflns_limit_l_max 26
_diffrn_reflns_limit_l_min -23
_diffrn_reflns_number 6473
_diffrn_reflns_theta_full 25.18
_diffrn_reflns_theta_max 25.18
_diffrn_reflns_theta_min 1.85
_exptl_absorpt_coefficient_mu 2.683
_exptl_absorpt_correction_T_max 0.9239
_exptl_absorpt_correction_T_min 0.5774
_exptl_absorpt_correction_type multi-scan
_exptl_crystal_colour colorless
_exptl_crystal_density_diffrn 1.566
_exptl_crystal_density_method 'not measured'
_exptl_crystal_description prism
_exptl_crystal_F_000 728
_exptl_crystal_size_max 0.23
_exptl_crystal_size_mid 0.08
_exptl_crystal_size_min 0.03
_refine_diff_density_max 5.225
_refine_diff_density_min -0.714
_refine_diff_density_rms 0.178
_refine_ls_abs_structure_details 'Flack H D (1983), Acta Cryst. A39, 876-881'
_refine_ls_abs_structure_Flack 0.19(3)
_refine_ls_extinction_method none
_refine_ls_goodness_of_fit_ref 1.024
_refine_ls_hydrogen_treatment constr
_refine_ls_matrix_type full
_refine_ls_number_parameters 391
_refine_ls_number_reflns 3831
_refine_ls_number_restraints 2
_refine_ls_restrained_S_all 1.023
_refine_ls_R_factor_all 0.0901
_refine_ls_R_factor_gt 0.0747
_refine_ls_shift/su_max 0.022
_refine_ls_shift/su_mean 0.004
_refine_ls_structure_factor_coef Fsqd
_refine_ls_weighting_details 'calc w=1/[\s^2^(Fo^2^)+(0.1379P)^2^+0.0000P] where P=(Fo^2^+2Fc^2^)/3'
_refine_ls_weighting_scheme calc
_refine_ls_wR_factor_gt 0.1724
_refine_ls_wR_factor_ref 0.1856
_reflns_number_gt 3197
_reflns_number_total 3831
_reflns_threshold_expression >2sigma(I)
_cod_data_source_file c5ra06395g2.cif
_cod_data_source_block a16933
_cod_original_sg_symbol_H-M 'P n'
_cod_database_code 7220708

loop_
_symmetry_equiv_pos_as_xyz
'x, y, z'
'x+1/2, -y, z+1/2'

loop_
_atom_site_label
_atom_site_type_symbol
_atom_site_fract_x
_atom_site_fract_y
_atom_site_fract_z
_atom_site_U_iso_or_equiv
_atom_site_adp_type
_atom_site_occupancy
_atom_site_symmetry_multiplicity
_atom_site_calc_flag
_atom_site_refinement_flags
C1 C 0.2574(18) 0.9489(10) 0.2501(5) 0.021(3) Uani 1 1 d .
H1 H 0.2729 1.0282 0.2733 0.026 Uiso 1 1 calc R
C2 C 0.3639(18) 0.9641(10) 0.1934(6) 0.022(3) Uani 1 1 d .
C3 C 0.6208(19) 1.0614(10) 0.1425(6) 0.0166(18) Uani 1 1 d .
C4 C 0.780(2) 1.1517(11) 0.1427(7) 0.024(2) Uani 1 1 d .
H4 H 0.8091 1.2074 0.1757 0.029 Uiso 1 1 calc R
C5 C 0.8963(19) 1.1536(12) 0.0883(6) 0.024(3) Uani 1 1 d .
H5 H 1.0073 1.2108 0.0865 0.029 Uiso 1 1 calc R
C6 C 0.851(3) 1.0788(14) 0.0429(9) 0.041(4) Uani 1 1 d .
H6 H 0.9273 1.0862 0.0085 0.049 Uiso 1 1 calc R
C7 C 0.704(2) 0.9931(12) 0.0416(6) 0.024(2) Uani 1 1 d .
H7 H 0.6858 0.9384 0.0079 0.029 Uiso 1 1 calc R
C8 C 0.5705(18) 0.9808(11) 0.0906(6) 0.0166(18) Uani 1 1 d .
C9 C 0.4096(18) 0.8958(11) 0.0928(6) 0.027(3) Uani 1 1 d .
H9 H 0.3782 0.8407 0.0597 0.033 Uiso 1 1 calc R
C10 C 0.2966(17) 0.8902(10) 0.1417(6) 0.024(3) Uani 1 1 d .
C11 C 0.1200(18) 0.8052(9) 0.1438(6) 0.021(3) Uani 1 1 d .
C12 C -0.0136(17) 0.8198(9) 0.1918(6) 0.018(3) Uani 1 1 d .
C13 C 0.0359(19) 0.9224(10) 0.2388(6) 0.0248(15) Uani 1 1 d .
H13A H -0.0378 0.9988 0.2245 0.030 Uiso 1 1 calc R
H13B H -0.0178 0.8977 0.2776 0.030 Uiso 1 1 calc R
C14 C -0.1840(18) 0.7461(11) 0.1904(6) 0.025(3) Uani 1 1 d .
H14 H -0.2749 0.7535 0.2216 0.030 Uiso 1 1 calc R
C15 C -0.2289(18) 0.6598(10) 0.1442(6) 0.014(2) Uani 1 1 d .
C16 C -0.402(2) 0.5817(12) 0.1402(7) 0.024(3) Uani 1 1 d .
H16 H -0.4963 0.5864 0.1706 0.029 Uiso 1 1 calc R
C17 C -0.4400(19) 0.4961(12) 0.0924(6) 0.024(3) Uani 1 1 d .
H17 H -0.5622 0.4466 0.0891 0.028 Uiso 1 1 calc R
C18 C -0.2884(19) 0.4855(13) 0.0484(6) 0.025(3) Uani 1 1 d .
H18 H -0.3035 0.4245 0.0173 0.030 Uiso 1 1 calc R
C19 C -0.127(3) 0.5629(11) 0.0526(8) 0.033(4) Uani 1 1 d .
H19 H -0.0325 0.5553 0.0224 0.040 Uiso 1 1 calc R
C20 C -0.0858(18) 0.6501(10) 0.0947(6) 0.017(3) Uani 1 1 d .
C21 C 0.2656(18) 0.3063(10) 0.2474(6) 0.026(3) Uani 1 1 d .
H21 H 0.2565 0.2267 0.2243 0.031 Uiso 1 1 calc R
C22 C 0.1593(17) 0.2910(10) 0.3033(6) 0.022(3) Uani 1 1 d .
C23 C -0.097(2) 0.1988(10) 0.3507(8) 0.029(3) Uani 1 1 d .
C24 C -0.263(2) 0.1107(11) 0.3526(7) 0.030(3) Uani 1 1 d .
H24 H -0.2806 0.0524 0.3203 0.036 Uiso 1 1 calc R
C25 C -0.385(2) 0.1040(12) 0.3931(6) 0.028(3) Uani 1 1 d .
H25 H -0.4936 0.0442 0.3895 0.033 Uiso 1 1 calc R
C26 C -0.365(2) 0.1895(10) 0.4482(7) 0.022(3) Uani 1 1 d .
H26 H -0.4565 0.1874 0.4793 0.026 Uiso 1 1 calc R
C27 C -0.195(2) 0.2721(12) 0.4483(7) 0.030(3) Uani 1 1 d .
H27 H -0.1664 0.3255 0.4823 0.036 Uiso 1 1 calc R
C28 C -0.072(2) 0.2785(11) 0.4022(7) 0.026(3) Uani 1 1 d .
C29 C 0.0969(16) 0.3617(11) 0.4032(5) 0.021(2) Uani 1 1 d .
H29 H 0.1295 0.4131 0.4377 0.026 Uiso 1 1 calc R
C30 C 0.2143(16) 0.3686(10) 0.3548(5) 0.021(2) Uani 1 1 d .
C31 C 0.3988(17) 0.4514(9) 0.3541(6) 0.017(2) Uani 1 1 d .
C32 C 0.536(2) 0.4386(10) 0.3071(6) 0.024(3) Uani 1 1 d .
C33 C 0.4919(18) 0.3427(11) 0.2593(6) 0.0248(15) Uani 1 1 d .
H33A H 0.5742 0.2679 0.2714 0.030 Uiso 1 1 calc R
H33B H 0.5404 0.3737 0.2209 0.030 Uiso 1 1 calc R
C34 C 0.7078(17) 0.5139(10) 0.3089(6) 0.023(3) Uani 1 1 d .
H34 H 0.7990 0.5093 0.2776 0.028 Uiso 1 1 calc R
C35 C 0.7495(19) 0.6003(11) 0.3586(7) 0.025(3) Uani 1 1 d .
C36 C 0.934(2) 0.6740(10) 0.3646(8) 0.031(3) Uani 1 1 d .
H36 H 1.0362 0.6673 0.3365 0.037 Uiso 1 1 calc R
C37 C 0.957(3) 0.7532(14) 0.4117(9) 0.047(3) Uani 1 1 d .
H37 H 1.0736 0.8076 0.4138 0.056 Uiso 1 1 calc R
C38 C 0.828(3) 0.7610(15) 0.4561(9) 0.047(3) Uani 1 1 d .
H38 H 0.8591 0.8161 0.4893 0.056 Uiso 1 1 calc R
C39 C 0.642(2) 0.6860(10) 0.4534(8) 0.027(3) Uani 1 1 d .
H39 H 0.5466 0.6893 0.4836 0.032 Uiso 1 1 calc R
C40 C 0.612(2) 0.6004(11) 0.3979(7) 0.027(3) Uani 1 1 d .
N1 N 0.5122(14) 1.0495(7) 0.1931(5) 0.023(2) Uani 1 1 d .
N2 N 0.0820(14) 0.7242(8) 0.0993(5) 0.022(2) Uani 1 1 d .
N3 N 0.0061(15) 0.2076(8) 0.3024(5) 0.026(2) Uani 1 1 d .
N4 N 0.4314(15) 0.5289(8) 0.4012(5) 0.027(2) Uani 1 1 d .
Br1 Br 0.40428(14) 0.81926(9) 0.29988(6) 0.0281(3) Uani 1 1 d .
Br2 Br 0.11407(13) 0.43734(10) 0.19688(6) 0.0280(3) Uani 1 1 d .

loop_
_atom_site_aniso_label
_atom_site_aniso_U_11
_atom_site_aniso_U_22
_atom_site_aniso_U_33
_atom_site_aniso_U_23
_atom_site_aniso_U_13
_atom_site_aniso_U_12
C1 0.030(7) 0.020(6) 0.015(7) -0.006(4) 0.012(5) 0.001(4)
C2 0.032(7) 0.013(5) 0.021(7) 0.002(5) 0.010(5) 0.000(5)
C3 0.010(4) 0.023(4) 0.017(4) 0.005(3) 0.002(3) 0.003(3)
C4 0.031(5) 0.026(4) 0.016(5) 0.000(4) 0.011(4) -0.009(4)
C5 0.019(7) 0.036(6) 0.018(7) 0.000(6) 0.013(5) -0.006(5)
C6 0.033(9) 0.054(9) 0.040(11) 0.009(8) 0.018(7) 0.000(7)
C7 0.031(5) 0.026(4) 0.016(5) 0.000(4) 0.011(4) -0.009(4)
C8 0.010(4) 0.023(4) 0.017(4) 0.005(3) 0.002(3) 0.003(3)
C9 0.026(7) 0.027(6) 0.030(8) -0.001(5) 0.005(5) -0.003(5)
C10 0.019(6) 0.026(6) 0.023(7) -0.006(5) -0.010(5) 0.002(5)
C11 0.020(6) 0.017(6) 0.027(7) 0.015(5) 0.007(5) 0.010(4)
C12 0.005(6) 0.017(6) 0.031(8) -0.005(4) -0.004(5) 0.000(4)
C13 0.019(3) 0.031(4) 0.025(4) -0.003(3) 0.008(3) 0.006(3)
C14 0.024(6) 0.026(6) 0.028(7) 0.001(5) 0.010(5) 0.003(5)
C15 0.016(6) 0.013(5) 0.013(6) -0.003(5) 0.004(4) 0.006(4)
C16 0.017(6) 0.033(6) 0.023(7) 0.003(5) 0.004(5) -0.004(5)
C17 0.012(6) 0.032(6) 0.027(7) 0.007(6) 0.001(5) -0.004(5)
C18 0.019(7) 0.036(7) 0.020(7) 0.000(6) 0.000(5) -0.013(5)
C19 0.047(10) 0.036(8) 0.017(8) 0.004(6) 0.008(7) -0.002(6)
C20 0.012(6) 0.015(5) 0.028(7) 0.005(5) 0.014(5) 0.001(4)
C21 0.020(7) 0.019(6) 0.038(8) 0.002(5) -0.006(6) 0.004(4)
C22 0.018(6) 0.013(5) 0.035(8) -0.003(5) 0.001(5) -0.001(4)
C23 0.029(7) 0.020(6) 0.040(9) 0.004(6) 0.018(6) -0.002(5)
C24 0.028(7) 0.021(6) 0.040(9) -0.006(6) -0.005(6) -0.010(5)
C25 0.030(8) 0.037(7) 0.016(7) 0.007(6) -0.002(5) -0.017(6)
C26 0.011(7) 0.027(7) 0.027(8) -0.001(5) 0.001(5) -0.006(4)
C27 0.035(8) 0.021(6) 0.034(9) -0.001(6) 0.003(6) -0.011(5)
C28 0.025(7) 0.017(5) 0.035(8) 0.004(5) 0.002(5) -0.002(5)
C29 0.014(6) 0.029(6) 0.022(7) -0.005(5) 0.005(4) 0.004(4)
C30 0.016(6) 0.021(6) 0.025(7) 0.005(5) 0.002(4) 0.008(4)
C31 0.008(5) 0.020(5) 0.023(7) -0.003(5) -0.003(4) 0.001(4)
C32 0.029(7) 0.026(6) 0.018(7) 0.003(5) 0.006(5) 0.009(4)
C33 0.019(3) 0.031(4) 0.025(4) -0.003(3) 0.008(3) 0.006(3)
C34 0.018(6) 0.020(5) 0.033(8) 0.003(5) 0.008(5) -0.001(4)
C35 0.016(6) 0.018(6) 0.037(8) 0.000(6) -0.010(6) 0.006(5)
C36 0.016(7) 0.020(6) 0.055(10) 0.000(6) 0.001(6) 0.001(4)
C37 0.034(7) 0.035(6) 0.070(10) -0.001(6) -0.004(5) -0.016(5)
C38 0.034(7) 0.035(6) 0.070(10) -0.001(6) -0.004(5) -0.016(5)
C39 0.027(8) 0.023(7) 0.030(9) -0.015(5) 0.003(6) -0.015(5)
C40 0.036(8) 0.022(6) 0.020(7) 0.001(5) -0.015(6) -0.016(6)
N1 0.022(5) 0.014(5) 0.032(6) 0.000(4) 0.004(4) -0.003(4)
N2 0.020(5) 0.023(5) 0.025(6) -0.001(4) 0.003(4) 0.000(4)
N3 0.027(5) 0.025(5) 0.027(6) 0.000(4) 0.006(4) -0.008(4)
N4 0.023(5) 0.024(5) 0.036(7) 0.003(4) 0.010(4) 0.001(4)
Br1 0.0238(6) 0.0312(6) 0.0298(7) 0.0087(5) 0.0048(4) 0.0045(5)
Br2 0.0212(6) 0.0335(6) 0.0296(7) 0.0096(5) 0.0036(4) 0.0035(5)

loop_
_atom_type_symbol
_atom_type_description
_atom_type_scat_dispersion_real
_atom_type_scat_dispersion_imag
_atom_type_scat_source
C C 0.0033 0.0016 'International Tables Vol C Tables 4.2.6.8 and 6.1.1.4'
N N 0.0061 0.0033 'International Tables Vol C Tables 4.2.6.8 and 6.1.1.4'
Br Br -0.2901 2.4595 'International Tables Vol C Tables 4.2.6.8 and 6.1.1.4'
H H 0.0000 0.0000 'International Tables Vol C Tables 4.2.6.8 and 6.1.1.4'

loop_
_geom_angle_atom_site_label_1
_geom_angle_atom_site_label_2
_geom_angle_atom_site_label_3
_geom_angle
C13 C1 C2 113.7(11)
C13 C1 Br1 111.6(8)
C2 C1 Br1 108.2(8)
C13 C1 H1 107.7
C2 C1 H1 107.7
Br1 C1 H1 107.7
N1 C2 C10 123.3(11)
N1 C2 C1 118.0(10)
C10 C2 C1 118.7(10)
N1 C3 C4 119.0(12)
N1 C3 C8 119.4(10)
C4 C3 C8 121.6(13)
C3 C4 C5 115.6(12)
C3 C4 H4 122.2
C5 C4 H4 122.2
C6 C5 C4 121.5(13)
C6 C5 H5 119.3
C4 C5 H5 119.3
C5 C6 C7 124.2(16)
C5 C6 H6 117.9
C7 C6 H6 117.9
C6 C7 C8 121.5(13)
C6 C7 H7 119.3
C8 C7 H7 119.3
C9 C8 C7 125.8(11)
C9 C8 C3 118.7(11)
C7 C8 C3 115.4(11)
C10 C9 C8 121.1(11)
C10 C9 H9 119.5
C8 C9 H9 119.5
C9 C10 C2 117.7(11)
C9 C10 C11 122.0(11)
C2 C10 C11 120.2(12)
N2 C11 C12 122.6(10)
N2 C11 C10 118.7(11)
C12 C11 C10 118.5(11)
C14 C12 C11 117.4(11)
C14 C12 C13 123.9(11)
C11 C12 C13 118.6(10)
C1 C13 C12 113.3(10)
C1 C13 H13A 108.9
C12 C13 H13A 108.9
C1 C13 H13B 108.9
C12 C13 H13B 108.9
H13A C13 H13B 107.7
C12 C14 C15 121.5(12)
C12 C14 H14 119.3
C15 C14 H14 119.3
C16 C15 C14 124.1(12)
C16 C15 C20 117.2(11)
C14 C15 C20 118.7(11)
C15 C16 C17 121.8(13)
C15 C16 H16 119.1
C17 C16 H16 119.1
C16 C17 C18 118.3(11)
C16 C17 H17 120.8
C18 C17 H17 120.8
C19 C18 C17 118.5(13)
C19 C18 H18 120.8
C17 C18 H18 120.8
C18 C19 C20 126.7(16)
C18 C19 H19 116.7
C20 C19 H19 116.7
N2 C20 C19 125.6(12)
N2 C20 C15 116.8(11)
C19 C20 C15 117.4(11)
C22 C21 C33 113.7(10)
C22 C21 Br2 107.7(8)
C33 C21 Br2 109.0(8)
C22 C21 H21 108.8
C33 C21 H21 108.8
Br2 C21 H21 108.8
N3 C22 C30 122.4(11)
N3 C22 C21 117.6(10)
C30 C22 C21 119.9(10)
N3 C23 C28 125.2(12)
N3 C23 C24 120.5(14)
C28 C23 C24 114.1(14)
C25 C24 C23 125.6(14)
C25 C24 H24 117.2
C23 C24 H24 117.2
C24 C25 C26 121.5(12)
C24 C25 H25 119.3
C26 C25 H25 119.3
C27 C26 C25 113.3(13)
C27 C26 H26 123.4
C25 C26 H26 123.4
C28 C27 C26 122.7(13)
C28 C27 H27 118.6
C26 C27 H27 118.6
C27 C28 C23 122.7(12)
C27 C28 C29 121.9(12)
C23 C28 C29 115.3(12)
C30 C29 C28 120.4(11)
C30 C29 H29 119.8
C28 C29 H29 119.8
C29 C30 C22 118.3(10)
C29 C30 C31 122.8(10)
C22 C30 C31 118.9(10)
N4 C31 C32 124.2(10)
N4 C31 C30 115.9(11)
C32 C31 C30 119.8(10)
C34 C32 C31 118.3(11)
C34 C32 C33 122.1(12)
C31 C32 C33 119.6(11)
C32 C33 C21 114.9(10)
C32 C33 H33A 108.6
C21 C33 H33A 108.6
C32 C33 H33B 108.6
C21 C33 H33B 108.6
H33A C33 H33B 107.5
C32 C34 C35 119.6(12)
C32 C34 H34 120.2
C35 C34 H34 120.2
C40 C35 C36 123.7(14)
C40 C35 C34 114.7(11)
C36 C35 C34 121.5(13)
C37 C36 C35 117.3(15)
C37 C36 H36 121.4
C35 C36 H36 121.4
C36 C37 C38 124.8(15)
C36 C37 H37 117.6
C38 C37 H37 117.6
C37 C38 C39 120.2(17)
C37 C38 H38 119.9
C39 C38 H38 119.9
C38 C39 C40 114.5(15)
C38 C39 H39 122.8
C40 C39 H39 122.8
C35 C40 N4 131.0(12)
C35 C40 C39 119.4(12)
N4 C40 C39 109.5(13)
C2 N1 C3 119.3(10)
C11 N2 C20 122.9(11)
C23 N3 C22 117.9(11)
C31 N4 C40 112.0(11)

loop_
_geom_bond_atom_site_label_1
_geom_bond_atom_site_label_2
_geom_bond_distance
C1 C13 1.455(17)
C1 C2 1.493(16)
C1 Br1 1.968(12)
C1 H1 1.0000
C2 N1 1.329(14)
C2 C10 1.427(16)
C3 N1 1.380(16)
C3 C4 1.414(17)
C3 C8 1.452(17)
C4 C5 1.477(17)
C4 H4 0.9500
C5 C6 1.30(2)
C5 H5 0.9500
C6 C7 1.32(2)
C6 H6 0.9500
C7 C8 1.451(16)
C7 H7 0.9500
C8 C9 1.391(17)
C9 C10 1.359(17)
C9 H9 0.9500
C10 C11 1.467(16)
C11 N2 1.321(15)
C11 C12 1.436(17)
C12 C14 1.356(16)
C12 C13 1.532(16)
C13 H13A 0.9900
C13 H13B 0.9900
C14 C15 1.393(17)
C14 H14 0.9500
C15 C16 1.394(17)
C15 C20 1.499(16)
C16 C17 1.41(2)
C16 H16 0.9500
C17 C18 1.447(17)
C17 H17 0.9500
C18 C19 1.330(19)
C18 H18 0.9500
C19 C20 1.334(19)
C19 H19 0.9500
C20 N2 1.342(15)
C21 C22 1.477(18)
C21 C33 1.510(16)
C21 Br2 2.000(11)
C21 H21 1.0000
C22 N3 1.336(14)
C22 C30 1.429(16)
C23 N3 1.314(18)
C23 C28 1.42(2)
C23 C24 1.433(18)
C24 C25 1.252(19)
C24 H24 0.9500
C25 C26 1.523(19)
C25 H25 0.9500
C26 C27 1.411(18)
C26 H26 0.9500
C27 C28 1.351(19)
C27 H27 0.9500
C28 C29 1.411(17)
C29 C30 1.370(16)
C29 H29 0.9500
C30 C31 1.490(15)
C31 N4 1.335(15)
C31 C32 1.432(17)
C32 C34 1.374(17)
C32 C33 1.487(17)
C33 H33A 0.9900
C33 H33B 0.9900
C34 C35 1.448(19)
C34 H34 0.9500
C35 C40 1.30(2)
C35 C36 1.429(17)
C36 C37 1.34(2)
C36 H36 0.9500
C37 C38 1.35(2)
C37 H37 0.9500
C38 C39 1.44(2)
C38 H38 0.9500
C39 C40 1.534(19)
C39 H39 0.9500
C40 N4 1.404(17)

loop_
_geom_torsion_atom_site_label_1
_geom_torsion_atom_site_label_2
_geom_torsion_atom_site_label_3
_geom_torsion_atom_site_label_4
_geom_torsion
C13 C1 C2 N1 142.6(11)
Br1 C1 C2 N1 -92.9(10)
C13 C1 C2 C10 -35.0(15)
Br1 C1 C2 C10 89.5(11)
N1 C3 C4 C5 176.6(10)
C8 C3 C4 C5 -3.0(18)
C3 C4 C5 C6 1.7(19)
C4 C5 C6 C7 -2(2)
C5 C6 C7 C8 4(2)
C6 C7 C8 C9 178.5(14)
C6 C7 C8 C3 -4.9(19)
N1 C3 C8 C9 1.8(16)
C4 C3 C8 C9 -178.6(12)
N1 C3 C8 C7 -175.1(10)
C4 C3 C8 C7 4.5(17)
C7 C8 C9 C10 178.5(12)
C3 C8 C9 C10 2.0(17)
C8 C9 C10 C2 -7.2(17)
C8 C9 C10 C11 177.1(11)
N1 C2 C10 C9 9.4(17)
C1 C2 C10 C9 -173.1(11)
N1 C2 C10 C11 -174.8(10)
C1 C2 C10 C11 2.7(16)
C9 C10 C11 N2 6.2(16)
C2 C10 C11 N2 -169.4(10)
C9 C10 C11 C12 -169.2(11)
C2 C10 C11 C12 15.2(16)
N2 C11 C12 C14 0.2(17)
C10 C11 C12 C14 175.4(10)
N2 C11 C12 C13 -175.9(10)
C10 C11 C12 C13 -0.6(15)
C2 C1 C13 C12 47.9(14)
Br1 C1 C13 C12 -74.8(12)
C14 C12 C13 C1 153.1(12)
C11 C12 C13 C1 -31.1(15)
C11 C12 C14 C15 -0.2(18)
C13 C12 C14 C15 175.6(11)
C12 C14 C15 C16 -179.9(12)
C12 C14 C15 C20 -0.8(18)
C14 C15 C16 C17 179.9(12)
C20 C15 C16 C17 0.8(17)
C15 C16 C17 C18 3.4(18)
C16 C17 C18 C19 -4.7(18)
C17 C18 C19 C20 2(2)
C18 C19 C20 N2 177.3(13)
C18 C19 C20 C15 3(2)
C16 C15 C20 N2 -179.0(11)
C14 C15 C20 N2 1.9(16)
C16 C15 C20 C19 -3.8(16)
C14 C15 C20 C19 177.1(13)
C33 C21 C22 N3 -148.7(10)
Br2 C21 C22 N3 90.4(11)
C33 C21 C22 C30 34.6(15)
Br2 C21 C22 C30 -86.3(11)
N3 C23 C24 C25 -171.6(14)
C28 C23 C24 C25 3(2)
C23 C24 C25 C26 -2(2)
C24 C25 C26 C27 -1.0(19)
C25 C26 C27 C28 3.6(19)
C26 C27 C28 C23 -3(2)
C26 C27 C28 C29 -179.9(12)
N3 C23 C28 C27 174.0(13)
C24 C23 C28 C27 -0.7(19)
N3 C23 C28 C29 -9(2)
C24 C23 C28 C29 176.6(11)
C27 C28 C29 C30 -177.8(12)
C23 C28 C29 C30 4.8(17)
C28 C29 C30 C22 0.8(16)
C28 C29 C30 C31 -177.8(10)
N3 C22 C30 C29 -3.9(17)
C21 C22 C30 C29 172.7(10)
N3 C22 C30 C31 174.8(10)
C21 C22 C30 C31 -8.6(16)
C29 C30 C31 N4 -6.8(16)
C22 C30 C31 N4 174.6(10)
C29 C30 C31 C32 169.0(11)
C22 C30 C31 C32 -9.6(15)
N4 C31 C32 C34 -2.7(18)
C30 C31 C32 C34 -178.1(10)
N4 C31 C32 C33 175.5(11)
C30 C31 C32 C33 0.1(16)
C34 C32 C33 C21 -155.7(11)
C31 C32 C33 C21 26.2(16)
C22 C21 C33 C32 -42.6(14)
Br2 C21 C33 C32 77.6(12)
C31 C32 C34 C35 2.0(17)
C33 C32 C34 C35 -176.1(11)
C32 C34 C35 C40 -1.5(18)
C32 C34 C35 C36 175.5(11)
C40 C35 C36 C37 -4(2)
C34 C35 C36 C37 178.8(13)
C35 C36 C37 C38 5(2)
C36 C37 C38 C39 -4(3)
C37 C38 C39 C40 1(2)
C36 C35 C40 N4 -175.3(12)
C34 C35 C40 N4 2(2)
C36 C35 C40 C39 2(2)
C34 C35 C40 C39 178.6(11)
C38 C39 C40 C35 0.3(19)
C38 C39 C40 N4 177.8(12)
C10 C2 N1 C3 -5.7(17)
C1 C2 N1 C3 176.7(10)
C4 C3 N1 C2 -179.5(11)
C8 C3 N1 C2 0.1(15)
C12 C11 N2 C20 1.1(17)
C10 C11 N2 C20 -174.2(10)
C19 C20 N2 C11 -176.8(13)
C15 C20 N2 C11 -2.0(16)
C28 C23 N3 C22 6(2)
C24 C23 N3 C22 -179.7(12)
C30 C22 N3 C23 0.6(17)
C21 C22 N3 C23 -176.0(11)
C32 C31 N4 C40 2.5(16)
C30 C31 N4 C40 178.1(10)
C35 C40 N4 C31 -2(2)
C39 C40 N4 C31 -179.3(10)
